data_2223039
loop_
_publ_author_name
'Kahn, Michael I.'
'Golen, James A.'
'Rheingold, Arnold L.'
'Doerrer, Linda H.'

_publ_section_title
;
 Bromido(2,2':6',2''-terpyridine)platinum(II) dibromidoaurate(I)
 dimethyl sulfoxide solvate
;
_journal_coeditor_code CV2602
_journal_issue 9
_journal_name_full 'Acta Crystallographica Section E'
_journal_page_first m1135
_journal_paper_doi 10.1107/S1600536809033248
_journal_volume 65
_journal_year 2009
_chemical_formula_iupac '[Pt Br (C15 H11 N3)] [Au Br2], C2 H6 O S'
_chemical_formula_moiety 'C15 H11 Br N3 Pt +, Au Br2 -, C2 H6 O S'
_chemical_formula_sum 'C17 H17 Au Br3 N3 O Pt S'
_chemical_formula_weight 943.18
_chemical_name_systematic
;
Bromido(2,2':6',2''-terpyridine)platinum(II) dibromidoaurate(I)
dimethyl sulfoxide solvate
;
_space_group_IT_number 2
_symmetry_cell_setting triclinic
_symmetry_space_group_name_Hall '-P 1'
_symmetry_space_group_name_H-M 'P -1'
_atom_sites_solution_hydrogens geom
_atom_sites_solution_primary direct
_atom_sites_solution_secondary difmap
_audit_creation_method SHELXL-97
_cell_angle_alpha 81.905(2)
_cell_angle_beta 87.675(2)
_cell_angle_gamma 68.532(3)
_cell_formula_units_Z 2
_cell_length_a 8.1463(11)
_cell_length_b 10.0930(14)
_cell_length_c 13.9624(19)
_cell_measurement_reflns_used 5521
_cell_measurement_temperature 208(2)
_cell_measurement_theta_max 28.18
_cell_measurement_theta_min 2.47
_cell_volume 1057.6(3)
_computing_cell_refinement 'SAINT (Bruker, 2005)'
_computing_data_collection 'SMART (Bruker, 2005)'
_computing_data_reduction 'SAINT (Bruker, 2005)'
_computing_molecular_graphics 'ORTEP-3 (Farrugia, 1997)'
_computing_publication_material 'SHELXTL (Sheldrick, 2008)'
_computing_structure_refinement 'SHELXL97 (Sheldrick, 2008)'
_computing_structure_solution 'SHELXS97 (Sheldrick, 2008)'
_diffrn_ambient_temperature 208(2)
_diffrn_measured_fraction_theta_full 0.991
_diffrn_measured_fraction_theta_max 0.928
_diffrn_measurement_device_type 'Bruker SMART CCD area-detector'
_diffrn_measurement_method '\f and \w'
_diffrn_radiation_monochromator graphite
_diffrn_radiation_source 'fine-focus sealed tube'
_diffrn_radiation_type MoK\a
_diffrn_radiation_wavelength 0.71073
_diffrn_reflns_av_R_equivalents 0.0191
_diffrn_reflns_av_sigmaI/netI 0.0324
_diffrn_reflns_limit_h_max 10
_diffrn_reflns_limit_h_min -8
_diffrn_reflns_limit_k_max 10
_diffrn_reflns_limit_k_min -13
_diffrn_reflns_limit_l_max 17
_diffrn_reflns_limit_l_min -18
_diffrn_reflns_number 7511
_diffrn_reflns_theta_full 25.00
_diffrn_reflns_theta_max 28.19
_diffrn_reflns_theta_min 1.47
_exptl_absorpt_coefficient_mu 19.313
_exptl_absorpt_correction_T_max 0.1597
_exptl_absorpt_correction_T_min 0.0683
_exptl_absorpt_correction_type multi-scan
_exptl_absorpt_process_details '(SADABS; Sheldrick, 2000)'
_exptl_crystal_colour red
_exptl_crystal_density_diffrn 2.962
_exptl_crystal_density_method 'not measured'
_exptl_crystal_description block
_exptl_crystal_F_000 852
_exptl_crystal_size_max 0.30
_exptl_crystal_size_mid 0.20
_exptl_crystal_size_min 0.15
_refine_diff_density_max 2.005
_refine_diff_density_min -4.135
_refine_ls_extinction_method none
_refine_ls_goodness_of_fit_ref 1.009
_refine_ls_hydrogen_treatment constr
_refine_ls_matrix_type full
_refine_ls_number_parameters 249
_refine_ls_number_reflns 4826
_refine_ls_number_restraints 0
_refine_ls_restrained_S_all 1.009
_refine_ls_R_factor_all 0.0434
_refine_ls_R_factor_gt 0.0394
_refine_ls_shift/su_max 0.001
_refine_ls_shift/su_mean 0.000
_refine_ls_structure_factor_coef Fsqd
_refine_ls_weighting_details 'calc w=1/[\s^2^(Fo^2^)+(0.0756P)^2^] P=(Fo^2^+2Fc^2^)/3'
_refine_ls_weighting_scheme calc
_refine_ls_wR_factor_gt 0.0994
_refine_ls_wR_factor_ref 0.1025
_reflns_number_gt 4312
_reflns_number_total 4826
_reflns_threshold_expression I>2\s(I)
_cod_data_source_file cv2602.cif
_cod_data_source_block I
_cod_database_code 2223039
_cod_database_fobs_code 2223039

loop_
_symmetry_equiv_pos_as_xyz
'x, y, z'
'-x, -y, -z'

loop_
_atom_site_type_symbol
_atom_site_label
_atom_site_fract_x
_atom_site_fract_y
_atom_site_fract_z
_atom_site_U_iso_or_equiv
_atom_site_adp_type
_atom_site_calc_flag
_atom_site_refinement_flags
_atom_site_occupancy
_atom_site_disorder_assembly
_atom_site_disorder_group
Au Au1 1.0000 0.5000 1.0000 0.03631(12) Uani d S 1 . .
Au Au2 0.5000 0.5000 0.5000 0.03754(12) Uani d S 1 . .
Pt Pt1 0.01155(3) 0.82805(2) -0.005856(15) 0.02023(9) Uani d . 1 . .
Br Br1 -0.25578(8) 0.87221(7) 0.08893(5) 0.03042(15) Uani d . 1 . .
Br Br2 0.98737(9) 0.44194(7) 1.17203(6) 0.03918(18) Uani d . 1 . .
Br Br3 0.75978(12) 0.32173(10) 0.45033(6) 0.0514(2) Uani d . 1 . .
S S1 0.3410(3) 1.1786(2) 0.55776(14) 0.0477(5) Uani d . 1 . .
N N1 0.1935(6) 0.7291(5) 0.1004(4) 0.0220(10) Uani d . 1 . .
N N3 -0.0990(6) 0.9177(5) -0.1372(4) 0.0212(9) Uani d . 1 . .
N N2 0.2244(6) 0.7937(5) -0.0823(4) 0.0196(9) Uani d . 1 . .
O O1 0.3110(10) 1.0395(7) 0.5756(6) 0.079(2) Uani d . 1 . .
C C1 0.1657(9) 0.6989(7) 0.1947(5) 0.0292(13) Uani d . 1 . .
H H1A 0.0493 0.7257 0.2172 0.035 Uiso calc R 1 . .
C C2 0.3038(10) 0.6292(8) 0.2598(5) 0.0363(15) Uani d . 1 . .
H H2A 0.2809 0.6086 0.3256 0.044 Uiso calc R 1 . .
C C3 0.4751(10) 0.5900(8) 0.2277(5) 0.0356(15) Uani d . 1 . .
H H3A 0.5700 0.5420 0.2713 0.043 Uiso calc R 1 . .
C C4 0.5057(9) 0.6221(7) 0.1305(5) 0.0313(14) Uani d . 1 . .
H H4A 0.6216 0.5976 0.1072 0.038 Uiso calc R 1 . .
C C5 0.3634(8) 0.6908(6) 0.0682(4) 0.0239(12) Uani d . 1 . .
C C6 0.3808(8) 0.7276(7) -0.0365(5) 0.0275(13) Uani d . 1 . .
C C7 0.5327(8) 0.7028(6) -0.0895(5) 0.0274(13) Uani d . 1 . .
H H7A 0.6440 0.6568 -0.0592 0.033 Uiso calc R 1 . .
C C8 0.5184(8) 0.7467(7) -0.1880(5) 0.0307(14) Uani d . 1 . .
H H8A 0.6215 0.7295 -0.2249 0.037 Uiso calc R 1 . .
C C9 0.3560(8) 0.8153(7) -0.2337(4) 0.0270(12) Uani d . 1 . .
H H9A 0.3475 0.8453 -0.3008 0.032 Uiso calc R 1 . .
C C10 0.2060(8) 0.8385(6) -0.1780(4) 0.0237(12) Uani d . 1 . .
C C11 0.0209(8) 0.9105(6) -0.2094(4) 0.0241(12) Uani d . 1 . .
C C12 -0.0334(9) 0.9673(7) -0.3032(5) 0.0306(14) Uani d . 1 . .
H H12A 0.0508 0.9637 -0.3519 0.037 Uiso calc R 1 . .
C C13 -0.2089(9) 1.0288(7) -0.3261(5) 0.0344(15) Uani d . 1 . .
H H13A -0.2470 1.0662 -0.3903 0.041 Uiso calc R 1 . .
C C14 -0.3288(9) 1.0348(8) -0.2530(5) 0.0356(15) Uani d . 1 . .
H H14A -0.4502 1.0775 -0.2672 0.043 Uiso calc R 1 . .
C C15 -0.2725(8) 0.9788(6) -0.1592(5) 0.0270(13) Uani d . 1 . .
H H15A -0.3559 0.9833 -0.1100 0.032 Uiso calc R 1 . .
C C16 0.2828(11) 1.2500(9) 0.4364(5) 0.0473(19) Uani d . 1 . .
H H16A 0.3572 1.1838 0.3945 0.071 Uiso calc R 1 . .
H H16B 0.2987 1.3414 0.4222 0.071 Uiso calc R 1 . .
H H16C 0.1603 1.2642 0.4255 0.071 Uiso calc R 1 . .
C C17 0.1620(13) 1.3074(11) 0.6114(7) 0.063(3) Uani d . 1 . .
H H17A 0.1799 1.2924 0.6809 0.094 Uiso calc R 1 . .
H H17B 0.0525 1.2965 0.5969 0.094 Uiso calc R 1 . .
H H17C 0.1560 1.4035 0.5856 0.094 Uiso calc R 1 . .

loop_
_atom_site_aniso_label
_atom_site_aniso_U_11
_atom_site_aniso_U_22
_atom_site_aniso_U_33
_atom_site_aniso_U_12
_atom_site_aniso_U_13
_atom_site_aniso_U_23
Au1 0.02295(18) 0.0324(2) 0.0533(3) -0.00747(15) -0.00103(16) -0.01197(17)
Au2 0.0434(2) 0.0484(2) 0.0243(2) -0.02176(18) -0.00643(16) 0.00001(16)
Pt1 0.01865(13) 0.02448(13) 0.01805(14) -0.00871(9) 0.00074(9) -0.00222(9)
Br1 0.0254(3) 0.0345(3) 0.0311(3) -0.0109(3) 0.0069(2) -0.0054(3)
Br2 0.0306(3) 0.0323(3) 0.0542(5) -0.0095(3) -0.0011(3) -0.0097(3)
Br3 0.0499(5) 0.0579(5) 0.0436(5) -0.0160(4) -0.0025(4) -0.0072(4)
S1 0.0383(9) 0.0678(13) 0.0308(10) -0.0188(9) -0.0043(8) 0.0137(9)
N1 0.021(2) 0.027(2) 0.019(2) -0.0096(19) -0.0004(19) -0.0027(19)
N3 0.017(2) 0.022(2) 0.022(2) -0.0041(18) -0.0033(18) -0.0013(19)
N2 0.018(2) 0.021(2) 0.020(2) -0.0077(18) 0.0020(18) -0.0030(19)
O1 0.081(5) 0.057(4) 0.079(5) -0.020(4) 0.013(4) 0.033(4)
C1 0.034(3) 0.035(3) 0.021(3) -0.017(3) 0.003(3) -0.002(3)
C2 0.042(4) 0.045(4) 0.023(3) -0.020(3) -0.001(3) 0.005(3)
C3 0.039(4) 0.038(4) 0.029(4) -0.015(3) -0.012(3) 0.006(3)
C4 0.030(3) 0.034(3) 0.032(4) -0.013(3) -0.004(3) -0.004(3)
C5 0.023(3) 0.025(3) 0.024(3) -0.011(2) 0.000(2) -0.001(2)
C6 0.024(3) 0.030(3) 0.028(3) -0.010(2) -0.001(2) -0.003(3)
C7 0.023(3) 0.029(3) 0.029(3) -0.008(2) -0.002(2) -0.004(3)
C8 0.024(3) 0.036(3) 0.032(4) -0.011(3) 0.007(3) -0.005(3)
C9 0.027(3) 0.035(3) 0.020(3) -0.013(3) 0.002(2) -0.002(2)
C10 0.025(3) 0.023(3) 0.025(3) -0.010(2) 0.001(2) -0.003(2)
C11 0.022(3) 0.026(3) 0.025(3) -0.008(2) -0.001(2) -0.007(2)
C12 0.036(3) 0.029(3) 0.026(3) -0.013(3) -0.003(3) 0.001(3)
C13 0.035(3) 0.036(3) 0.029(4) -0.010(3) -0.009(3) 0.001(3)
C14 0.027(3) 0.042(4) 0.035(4) -0.010(3) -0.010(3) 0.002(3)
C15 0.022(3) 0.030(3) 0.029(3) -0.009(2) -0.003(2) -0.003(3)
C16 0.057(5) 0.060(5) 0.028(4) -0.025(4) 0.001(3) -0.001(3)
C17 0.070(6) 0.084(7) 0.049(5) -0.040(5) 0.016(5) -0.025(5)

loop_
_atom_type_symbol
_atom_type_description
_atom_type_scat_dispersion_real
_atom_type_scat_dispersion_imag
_atom_type_scat_source
C C 0.0033 0.0016 'International Tables Vol C Tables 4.2.6.8 and 6.1.1.4'
H H 0.0000 0.0000 'International Tables Vol C Tables 4.2.6.8 and 6.1.1.4'
N N 0.0061 0.0033 'International Tables Vol C Tables 4.2.6.8 and 6.1.1.4'
Br Br -0.2901 2.4595 'International Tables Vol C Tables 4.2.6.8 and 6.1.1.4'
Pt Pt -1.7033 8.3905 'International Tables Vol C Tables 4.2.6.8 and 6.1.1.4'
Au Au -2.0133 8.8022 'International Tables Vol C Tables 4.2.6.8 and 6.1.1.4'
O O 0.0106 0.0060 'International Tables Vol C Tables 4.2.6.8 and 6.1.1.4'
S S 0.1246 0.1234 'International Tables Vol C Tables 4.2.6.8 and 6.1.1.4'

loop_
_geom_angle_atom_site_label_1
_geom_angle_atom_site_label_2
_geom_angle_atom_site_label_3
_geom_angle_site_symmetry_1
_geom_angle_site_symmetry_3
_geom_angle
_geom_angle_publ_flag
Br2 Au1 Br2 2_767 . 180.0 ?
Br3 Au2 Br3 . 2_666 180.0000(10) ?
N2 Pt1 N3 . . 80.7(2) ?
N2 Pt1 N1 . . 80.8(2) ?
N3 Pt1 N1 . . 161.5(2) ?
N2 Pt1 Br1 . . 179.63(16) ?
N3 Pt1 Br1 . . 98.95(14) ?
N1 Pt1 Br1 . . 99.58(14) ?
O1 S1 C16 . . 107.0(4) ?
O1 S1 C17 . . 106.8(4) ?
C16 S1 C17 . . 97.3(4) ?
C1 N1 C5 . . 118.9(5) ?
C1 N1 Pt1 . . 127.8(4) ?
C5 N1 Pt1 . . 113.3(4) ?
C15 N3 C11 . . 119.1(5) ?
C15 N3 Pt1 . . 127.2(4) ?
C11 N3 Pt1 . . 113.6(4) ?
C6 N2 C10 . . 123.9(5) ?
C6 N2 Pt1 . . 118.2(4) ?
C10 N2 Pt1 . . 117.9(4) ?
N1 C1 C2 . . 121.7(6) ?
N1 C1 H1A . . 119.2 ?
C2 C1 H1A . . 119.2 ?
C3 C2 C1 . . 119.7(6) ?
C3 C2 H2A . . 120.1 ?
C1 C2 H2A . . 120.1 ?
C2 C3 C4 . . 119.2(6) ?
C2 C3 H3A . . 120.4 ?
C4 C3 H3A . . 120.4 ?
C5 C4 C3 . . 118.9(6) ?
C5 C4 H4A . . 120.5 ?
C3 C4 H4A . . 120.5 ?
N1 C5 C4 . . 121.6(6) ?
N1 C5 C6 . . 115.0(5) ?
C4 C5 C6 . . 123.4(6) ?
N2 C6 C7 . . 119.0(6) ?
N2 C6 C5 . . 112.7(5) ?
C7 C6 C5 . . 128.3(6) ?
C6 C7 C8 . . 118.6(6) ?
C6 C7 H7A . . 120.7 ?
C8 C7 H7A . . 120.7 ?
C7 C8 C9 . . 121.5(6) ?
C7 C8 H8A . . 119.2 ?
C9 C8 H8A . . 119.2 ?
C8 C9 C10 . . 118.2(6) ?
C8 C9 H9A . . 120.9 ?
C10 C9 H9A . . 120.9 ?
N2 C10 C9 . . 118.9(5) ?
N2 C10 C11 . . 113.0(5) ?
C9 C10 C11 . . 128.2(6) ?
N3 C11 C12 . . 120.8(6) ?
N3 C11 C10 . . 114.7(5) ?
C12 C11 C10 . . 124.4(6) ?
C13 C12 C11 . . 120.3(7) ?
C13 C12 H12A . . 119.8 ?
C11 C12 H12A . . 119.8 ?
C12 C13 C14 . . 118.4(6) ?
C12 C13 H13A . . 120.8 ?
C14 C13 H13A . . 120.8 ?
C13 C14 C15 . . 120.6(6) ?
C13 C14 H14A . . 119.7 ?
C15 C14 H14A . . 119.7 ?
N3 C15 C14 . . 120.7(6) ?
N3 C15 H15A . . 119.7 ?
C14 C15 H15A . . 119.7 ?
S1 C16 H16A . . 109.5 ?
S1 C16 H16B . . 109.5 ?
H16A C16 H16B . . 109.5 ?
S1 C16 H16C . . 109.5 ?
H16A C16 H16C . . 109.5 ?
H16B C16 H16C . . 109.5 ?
S1 C17 H17A . . 109.5 ?
S1 C17 H17B . . 109.5 ?
H17A C17 H17B . . 109.5 ?
S1 C17 H17C . . 109.5 ?
H17A C17 H17C . . 109.5 ?
H17B C17 H17C . . 109.5 ?

loop_
_geom_bond_atom_site_label_1
_geom_bond_atom_site_label_2
_geom_bond_site_symmetry_2
_geom_bond_distance
_geom_bond_publ_flag
Au1 Br2 2_767 2.3981(9) ?
Au1 Br2 . 2.3981(9) ?
Au2 Br3 . 2.3753(9) ?
Au2 Br3 2_666 2.3753(9) ?
Pt1 N2 . 1.944(5) ?
Pt1 N3 . 2.015(5) ?
Pt1 N1 . 2.018(5) ?
Pt1 Br1 . 2.4320(7) ?
S1 O1 . 1.497(7) ?
S1 C16 . 1.757(8) ?
S1 C17 . 1.782(9) ?
N1 C1 . 1.338(8) ?
N1 C5 . 1.369(7) ?
N3 C15 . 1.348(7) ?
N3 C11 . 1.366(8) ?
N2 C6 . 1.342(7) ?
N2 C10 . 1.345(8) ?
C1 C2 . 1.382(10) ?
C1 H1A . 0.9400 ?
C2 C3 . 1.379(10) ?
C2 H2A . 0.9400 ?
C3 C4 . 1.385(9) ?
C3 H3A . 0.9400 ?
C4 C5 . 1.380(9) ?
C4 H4A . 0.9400 ?
C5 C6 . 1.471(9) ?
C6 C7 . 1.375(9) ?
C7 C8 . 1.381(9) ?
C7 H7A . 0.9400 ?
C8 C9 . 1.383(9) ?
C8 H8A . 0.9400 ?
C9 C10 . 1.385(8) ?
C9 H9A . 0.9400 ?
C10 C11 . 1.468(8) ?
C11 C12 . 1.376(9) ?
C12 C13 . 1.365(9) ?
C12 H12A . 0.9400 ?
C13 C14 . 1.376(10) ?
C13 H13A . 0.9400 ?
C14 C15 . 1.376(9) ?
C14 H14A . 0.9400 ?
C15 H15A . 0.9400 ?
C16 H16A . 0.9700 ?
C16 H16B . 0.9700 ?
C16 H16C . 0.9700 ?
C17 H17A . 0.9700 ?
C17 H17B . 0.9700 ?
C17 H17C . 0.9700 ?
